data_7126948
loop_
_publ_author_name
'Fujisaki, Hiroto'
'Ishizuka, Tomoya'
'Shimoyama, Yoshihiro'
'Kotani, Hiroaki'
'Shiota, Yoshihito'
'Yoshizawa, Kazunari'
'Kojima, Takahiko'

_publ_section_title
;
 Selective catalytic 2e<sup>-</sup>-oxidation of organic substrates by an
 Fe<sup>II</sup> complex having an N-heterocyclic carbene ligand in water.
;
_journal_issue 68
_journal_name_full 'Chemical communications (Cambridge, England)'
_journal_page_first 9783
_journal_page_last 9786
_journal_paper_doi 10.1039/d0cc03289a
_journal_volume 56
_journal_year 2020
_chemical_formula_sum 'C33 H36 Cl4 Fe N6 O14'
_chemical_formula_weight 938.33
_space_group_crystal_system triclinic
_space_group_IT_number 2
_space_group_name_Hall '-P 1'
_space_group_name_H-M_alt 'P -1'
_atom_sites_solution_hydrogens mixed
_audit_creation_method SHELXL-2017/1
_audit_update_record
;
2020-07-10 deposited with the CCDC.	2020-07-21 downloaded from the CCDC.
;
_cell_angle_alpha 85.501(6)
_cell_angle_beta 87.116(6)
_cell_angle_gamma 73.751(6)
_cell_formula_units_Z 4
_cell_length_a 12.005(6)
_cell_length_b 14.781(7)
_cell_length_c 23.238(11)
_cell_measurement_reflns_used 6475
_cell_measurement_temperature 120(2)
_cell_measurement_theta_max 28.19
_cell_measurement_theta_min 2.47
_cell_volume 3945(3)
_computing_cell_refinement 'Bruker SAINT'
_computing_data_collection 'Bruker APEX2'
_computing_data_reduction 'Bruker SAINT'
_computing_molecular_graphics 'Bruker SHELXTL'
_computing_structure_refinement 'SHELXL-2017/1 (Sheldrick, 2017)'
_computing_structure_solution 'SHELXS-97 (Sheldrick 2008)'
_diffrn_ambient_temperature 120(2)
_diffrn_measured_fraction_theta_full 0.976
_diffrn_measured_fraction_theta_max 0.952
_diffrn_measurement_device_type 'Bruker APEX-II CCD'
_diffrn_measurement_method '\f and \w scans'
_diffrn_radiation_type MoK\a
_diffrn_radiation_wavelength 0.71073
_diffrn_reflns_av_R_equivalents 0.0357
_diffrn_reflns_av_unetI/netI 0.1227
_diffrn_reflns_Laue_measured_fraction_full 0.976
_diffrn_reflns_Laue_measured_fraction_max 0.952
_diffrn_reflns_limit_h_max 10
_diffrn_reflns_limit_h_min -15
_diffrn_reflns_limit_k_max 19
_diffrn_reflns_limit_k_min -18
_diffrn_reflns_limit_l_max 25
_diffrn_reflns_limit_l_min -30
_diffrn_reflns_number 22173
_diffrn_reflns_point_group_measured_fraction_full 0.976
_diffrn_reflns_point_group_measured_fraction_max 0.952
_diffrn_reflns_theta_full 25.242
_diffrn_reflns_theta_max 27.428
_diffrn_reflns_theta_min 1.438
_exptl_absorpt_coefficient_mu 0.728
_exptl_absorpt_correction_T_max 0.7457
_exptl_absorpt_correction_T_min 0.6203
_exptl_absorpt_correction_type multi-scan
_exptl_absorpt_process_details '(G. M. Sheldrick, 1996)'
_exptl_crystal_colour orange
_exptl_crystal_density_diffrn 1.580
_exptl_crystal_description platelet
_exptl_crystal_F_000 1928
_exptl_crystal_size_max 0.180
_exptl_crystal_size_mid 0.100
_exptl_crystal_size_min 0.010
_refine_diff_density_max 1.437
_refine_diff_density_min -1.090
_refine_diff_density_rms 0.125
_refine_ls_extinction_method none
_refine_ls_goodness_of_fit_ref 1.021
_refine_ls_hydrogen_treatment mixed
_refine_ls_matrix_type full
_refine_ls_number_parameters 1242
_refine_ls_number_reflns 17133
_refine_ls_number_restraints 188
_refine_ls_restrained_S_all 1.027
_refine_ls_R_factor_all 0.1695
_refine_ls_R_factor_gt 0.0984
_refine_ls_shift/su_max 0.000
_refine_ls_shift/su_mean 0.000
_refine_ls_structure_factor_coef Fsqd
_refine_ls_weighting_details 'w=1/[\s^2^(Fo^2^)+(0.0962P)^2^+23.2923P] where P=(Fo^2^+2Fc^2^)/3'
_refine_ls_weighting_scheme calc
_refine_ls_wR_factor_gt 0.2155
_refine_ls_wR_factor_ref 0.2559
_reflns_Friedel_coverage 0.000
_reflns_number_gt 9762
_reflns_number_total 17133
_reflns_threshold_expression 'I > 2\s(I)'
_cod_data_source_file d0cc03289a2.cif
_cod_data_source_block Fuji3
_cod_depositor_comments 'Adding full bibliography for 7126947--7126948.cif.'
_cod_database_code 7126948
_shelx_shelxl_version_number 2017/1
_shelx_space_group_comment
;
The symmetry employed for this shelxl refinement is uniquely defined
by the following loop, which should always be used as a source of
symmetry information in preference to the above space-group names.
They are only intended as comments.
;
_shelx_estimated_absorpt_t_min 0.880
_shelx_estimated_absorpt_t_max 0.993

loop_
_space_group_symop_operation_xyz
'x, y, z'
'-x, -y, -z'

loop_
_atom_site_label
_atom_site_type_symbol
_atom_site_fract_x
_atom_site_fract_y
_atom_site_fract_z
_atom_site_U_iso_or_equiv
_atom_site_adp_type
_atom_site_occupancy
_atom_site_site_symmetry_order
_atom_site_calc_flag
_atom_site_refinement_flags_posn
_atom_site_refinement_flags_adp
_atom_site_refinement_flags_occupancy
_atom_site_disorder_assembly
_atom_site_disorder_group
Fe1 Fe 0.71171(7) 0.70389(6) 0.05651(4) 0.0171(2) Uani 1 1 d . . . . .
Fe2 Fe 0.78187(9) 0.22724(8) 0.56965(4) 0.0290(3) Uani 1 1 d . . . . .
Cl1 Cl 1.15616(15) 0.94002(12) 0.18252(7) 0.0263(4) Uani 1 1 d . . . . .
Cl2 Cl 1.21675(14) 0.74455(12) 0.25266(7) 0.0243(4) Uani 1 1 d . . . . .
Cl3 Cl 1.29313(14) 0.15850(13) 0.78631(7) 0.0303(4) Uani 1 1 d . . . . .
Cl4 Cl 1.24017(18) -0.03757(14) 0.80358(9) 0.0422(5) Uani 1 1 d . . . . .
Cl5 Cl 0.2883(2) 0.46673(16) 0.16137(10) 0.0546(6) Uani 1 1 d . . . . .
Cl6 Cl 1.1565(8) 0.8608(7) -0.0110(3) 0.0299(16) Uani 0.556(14) 1 d D . P A 1
Cl7 Cl 0.7348(2) 0.6187(3) 0.40383(13) 0.0434(10) Uani 0.855(10) 1 d . . P B 1
Cl8 Cl -0.0326(7) 0.2268(5) 0.2832(4) 0.054(2) Uani 0.421(13) 1 d D . P C 1
Cl9 Cl 1.1746(12) 0.8450(11) -0.0104(6) 0.077(5) Uani 0.444(14) 1 d D . P A 2
Cl10 Cl 0.7369(16) 0.563(2) 0.3861(10) 0.061(7) Uani 0.145(10) 1 d D . P B 2
Cl11 Cl 0.0496(15) 0.2151(5) 0.2883(4) 0.118(5) Uani 0.579(13) 1 d D . P C 2
O1 O 0.5804(4) 0.6730(3) 0.0195(2) 0.0286(11) Uani 1 1 d D . . . .
H1 H 0.565(5) 0.672(4) -0.0152(8) 0.043 Uiso 1 1 d D U . . .
H2 H 0.546(5) 0.637(3) 0.0381(19) 0.043 Uiso 1 1 d D U . . .
O2 O 0.6403(4) 0.2767(4) 0.5210(2) 0.0404(14) Uani 1 1 d D . . . .
H3 H 0.591(4) 0.3332(14) 0.521(2) 0.061 Uiso 1 1 d D U . . .
H4 H 0.592(5) 0.247(4) 0.507(4) 0.061 Uiso 1 1 d D U . . .
O3 O 0.5275(10) 0.2664(10) 0.2974(5) 0.137(4) Uani 1 1 d . . . D 1
O4 O 0.5722(7) 0.2693(6) 0.2005(4) 0.089(2) Uani 1 1 d . U . D 1
O5 O 0.5356(9) 0.1623(7) 0.4743(7) 0.167(6) Uani 1 1 d D . . . .
O6 O 0.4331(9) 0.0948(8) 0.4138(5) 0.127(4) Uani 1 1 d . U . . .
O7 O 0.3746(6) 0.4214(5) 0.1188(3) 0.0610(18) Uani 1 1 d . . . . .
O8 O 0.3164(8) 0.5367(6) 0.1875(4) 0.100(3) Uani 1 1 d . . . . .
O9 O 0.2737(8) 0.3946(6) 0.2053(3) 0.086(2) Uani 1 1 d . . . . .
O10 O 0.1774(6) 0.5028(5) 0.1343(3) 0.070(2) Uani 1 1 d . . . . .
O11 O 1.235(2) 0.873(2) 0.0285(13) 0.066(8) Uani 0.556(14) 1 d D . P A 1
O12 O 1.2165(13) 0.8542(12) -0.0657(5) 0.064(5) Uani 0.556(14) 1 d D . P A 1
O13 O 1.0585(10) 0.9480(8) -0.0101(5) 0.059(4) Uani 0.556(14) 1 d D . P A 1
O14 O 1.1092(17) 0.7862(10) 0.0060(10) 0.055(5) Uani 0.556(14) 1 d D U P A 1
O15 O 0.7476(13) 0.5645(9) 0.4590(4) 0.048(3) Uani 0.855(10) 1 d . . P B 1
O16 O 0.8318(8) 0.5830(8) 0.3674(5) 0.049(3) Uani 0.855(10) 1 d . . P B 1
O17 O 0.7283(8) 0.7151(6) 0.4128(4) 0.074(3) Uani 0.855(10) 1 d . . P B 1
O18 O 0.6313(6) 0.6122(8) 0.3785(4) 0.067(3) Uani 0.855(10) 1 d . . P B 1
O19 O 0.081(3) 0.225(4) 0.307(2) 0.145(17) Uani 0.421(13) 1 d D U P C 1
O20 O -0.0976(15) 0.3231(10) 0.2798(8) 0.049(5) Uani 0.421(13) 1 d D . P C 1
O21 O -0.0431(16) 0.1818(10) 0.2330(6) 0.066(6) Uani 0.421(13) 1 d D U P C 1
O22 O -0.076(2) 0.1784(13) 0.3335(8) 0.049(5) Uani 0.421(13) 1 d D . P C 1
O23 O 1.199(2) 0.9010(19) 0.0296(12) 0.037(6) Uani 0.444(14) 1 d D . P A 2
O24 O 1.1536(15) 0.9002(12) -0.0674(6) 0.047(4) Uani 0.444(14) 1 d D U P A 2
O25 O 1.0696(13) 0.8197(14) 0.0019(10) 0.031(4) Uani 0.444(14) 1 d D . P A 2
O26 O 1.2633(13) 0.7604(10) -0.0204(10) 0.087(7) Uani 0.444(14) 1 d D . P A 2
O27 O 0.749(10) 0.542(7) 0.4476(15) 0.063(19) Uani 0.145(10) 1 d D U P B 2
O28 O 0.850(3) 0.551(4) 0.359(3) 0.038(16) Uani 0.145(10) 1 d D U P B 2
O29 O 0.668(6) 0.656(3) 0.367(3) 0.10(3) Uani 0.145(10) 1 d D U P B 2
O30 O 0.682(6) 0.495(4) 0.369(3) 0.12(3) Uani 0.145(10) 1 d D U P B 2
O31 O 0.135(2) 0.240(2) 0.3190(10) 0.175(13) Uani 0.579(13) 1 d D . P C 2
O32 O -0.027(3) 0.2951(15) 0.2581(15) 0.183(14) Uani 0.579(13) 1 d D . P C 2
O33 O 0.119(2) 0.1499(14) 0.2548(7) 0.163(9) Uani 0.579(13) 1 d D U P C 2
O34 O -0.021(2) 0.1724(19) 0.3285(12) 0.124(11) Uani 0.579(13) 1 d D U P C 2
N1 N 0.8592(4) 0.8129(3) 0.0814(2) 0.0140(10) Uani 1 1 d . . . . .
N2 N 0.9027(4) 0.6771(3) 0.1287(2) 0.0155(10) Uani 1 1 d . . . . .
N3 N 0.7600(4) 0.7611(4) -0.0188(2) 0.0174(11) Uani 1 1 d . . . . .
N4 N 0.6139(4) 0.8363(4) 0.0663(2) 0.0189(11) Uani 1 1 d . . . . .
N5 N 0.6705(5) 0.6506(4) 0.1354(2) 0.0201(12) Uani 1 1 d . . . . .
N6 N 0.8138(4) 0.5720(4) 0.0496(2) 0.0183(11) Uani 1 1 d . . . . .
N7 N 0.9814(5) 0.2308(4) 0.6280(2) 0.0254(13) Uani 1 1 d . . . . .
N8 N 0.9407(5) 0.0976(4) 0.6426(2) 0.0256(13) Uani 1 1 d . . . . .
N9 N 0.7466(5) 0.3515(4) 0.6072(2) 0.0269(13) Uani 1 1 d . . . . .
N10 N 0.8776(5) 0.2898(4) 0.5156(2) 0.0293(14) Uani 1 1 d . . . . .
N11 N 0.8215(5) 0.1009(5) 0.5364(3) 0.0341(15) Uani 1 1 d . . . . .
N12 N 0.6912(5) 0.1659(4) 0.6288(3) 0.0293(14) Uani 1 1 d . . . . .
C1 C 0.8309(5) 0.7309(4) 0.0896(3) 0.0171(12) Uani 1 1 d . U . . .
C2 C 0.9475(5) 0.8132(4) 0.1182(3) 0.0136(12) Uani 1 1 d . . . . .
C3 C 1.0023(5) 0.8811(4) 0.1274(3) 0.0169(13) Uani 1 1 d . . . . .
H5 H 0.983661 0.940837 0.106294 0.020 Uiso 1 1 calc R U . . .
C4 C 1.0862(5) 0.8572(4) 0.1692(3) 0.0177(13) Uani 1 1 d . . . . .
C5 C 1.1135(5) 0.7699(4) 0.2002(3) 0.0164(13) Uani 1 1 d . . . . .
C6 C 1.0580(5) 0.7011(4) 0.1907(3) 0.0165(13) Uani 1 1 d . . . . .
H6 H 1.076451 0.641160 0.211571 0.020 Uiso 1 1 calc R U . . .
C7 C 0.9752(5) 0.7257(4) 0.1492(3) 0.0159(12) Uani 1 1 d . . . . .
C8 C 0.7910(5) 0.8827(4) 0.0401(3) 0.0168(13) Uani 1 1 d . . . . .
H7 H 0.820329 0.939926 0.035860 0.020 Uiso 1 1 calc R U . . .
C9 C 0.8004(5) 0.8384(4) -0.0175(3) 0.0141(12) Uani 1 1 d . . . . .
C10 C 0.8450(5) 0.8774(4) -0.0667(3) 0.0205(14) Uani 1 1 d . . . . .
H8 H 0.873748 0.930714 -0.064499 0.025 Uiso 1 1 calc R U . . .
C11 C 0.8472(6) 0.8381(5) -0.1187(3) 0.0242(15) Uani 1 1 d . . . . .
H9 H 0.879419 0.862448 -0.152644 0.029 Uiso 1 1 calc R U . . .
C12 C 0.8013(6) 0.7622(5) -0.1204(3) 0.0223(14) Uani 1 1 d . . . . .
H10 H 0.799011 0.734894 -0.155802 0.027 Uiso 1 1 calc R U . . .
C13 C 0.7591(5) 0.7269(4) -0.0698(3) 0.0206(14) Uani 1 1 d . . . . .
H11 H 0.727499 0.675064 -0.071650 0.025 Uiso 1 1 calc R U . . .
C14 C 0.6642(5) 0.9093(4) 0.0599(3) 0.0189(13) Uani 1 1 d . . . . .
C15 C 0.6040(5) 1.0005(5) 0.0678(3) 0.0204(14) Uani 1 1 d . . . . .
H12 H 0.642885 1.048546 0.064043 0.025 Uiso 1 1 calc R U . . .
C16 C 0.4864(6) 1.0232(5) 0.0815(3) 0.0273(16) Uani 1 1 d . . . . .
H13 H 0.443348 1.086416 0.087566 0.033 Uiso 1 1 calc R U . . .
C17 C 0.4334(6) 0.9503(5) 0.0859(3) 0.0276(16) Uani 1 1 d . . . . .
H14 H 0.352716 0.962643 0.094923 0.033 Uiso 1 1 calc R U . . .
C18 C 0.4997(5) 0.8603(5) 0.0771(3) 0.0218(14) Uani 1 1 d . . . . .
H15 H 0.461661 0.811749 0.078758 0.026 Uiso 1 1 calc R U . . .
C19 C 0.8801(5) 0.5861(4) 0.1457(3) 0.0199(13) Uani 1 1 d . . . . .
H16 H 0.937511 0.549201 0.174587 0.024 Uiso 1 1 calc R U . . .
C20 C 0.7570(6) 0.6035(4) 0.1709(3) 0.0215(14) Uani 1 1 d . . . . .
C21 C 0.7375(6) 0.5689(5) 0.2263(3) 0.0287(16) Uani 1 1 d . . . . .
H17 H 0.800634 0.538854 0.250492 0.034 Uiso 1 1 calc R U . . .
C22 C 0.6246(7) 0.5788(6) 0.2458(3) 0.0385(19) Uani 1 1 d . . . . .
H18 H 0.608348 0.556075 0.283779 0.046 Uiso 1 1 calc R U . . .
C23 C 0.5365(7) 0.6222(6) 0.2094(3) 0.0357(18) Uani 1 1 d . . . . .
H19 H 0.458051 0.628702 0.221593 0.043 Uiso 1 1 calc R U . . .
C24 C 0.5621(6) 0.6566(5) 0.1545(3) 0.0296(16) Uani 1 1 d . . . . .
H20 H 0.499936 0.685581 0.129515 0.036 Uiso 1 1 calc R U . . .
C25 C 0.8858(5) 0.5306(4) 0.0926(3) 0.0196(13) Uani 1 1 d . . . . .
C26 C 0.9548(5) 0.4379(4) 0.0928(3) 0.0215(14) Uani 1 1 d . . . . .
H21 H 1.004272 0.410835 0.123960 0.026 Uiso 1 1 calc R U . . .
C27 C 0.9498(6) 0.3858(5) 0.0467(3) 0.0295(16) Uani 1 1 d . . . . .
H22 H 0.997035 0.322627 0.045132 0.035 Uiso 1 1 calc R U . . .
C28 C 0.8760(6) 0.4267(5) 0.0033(3) 0.0271(15) Uani 1 1 d . . . . .
H23 H 0.870032 0.391735 -0.028443 0.033 Uiso 1 1 calc R U . . .
C29 C 0.8099(6) 0.5193(5) 0.0061(3) 0.0232(14) Uani 1 1 d . . . . .
H24 H 0.759206 0.546845 -0.024573 0.028 Uiso 1 1 calc R U . . .
C30 C 0.9075(6) 0.1820(5) 0.6137(3) 0.0249(15) Uani 1 1 d . U . . .
C31 C 1.0571(5) 0.1792(5) 0.6701(3) 0.0220(14) Uani 1 1 d . . . . .
C32 C 1.1393(6) 0.2001(5) 0.7018(3) 0.0245(15) Uani 1 1 d . . . . .
H25 H 1.156944 0.258999 0.695737 0.029 Uiso 1 1 calc R U . . .
C33 C 1.1951(5) 0.1321(5) 0.7427(3) 0.0248(15) Uani 1 1 d . . . . .
C34 C 1.1702(6) 0.0461(5) 0.7511(3) 0.0263(15) Uani 1 1 d . . . . .
C35 C 1.0877(6) 0.0240(5) 0.7191(3) 0.0260(15) Uani 1 1 d . . . . .
H26 H 1.071388 -0.035422 0.724784 0.031 Uiso 1 1 calc R U . . .
C36 C 1.0311(5) 0.0920(5) 0.6792(3) 0.0223(14) Uani 1 1 d . . . . .
C37 C 0.9546(6) 0.3283(5) 0.6028(3) 0.0262(15) Uani 1 1 d . . . . .
H27 H 1.013752 0.358824 0.614481 0.031 Uiso 1 1 calc R U . . .
C38 C 0.8357(6) 0.3835(5) 0.6230(3) 0.0289(16) Uani 1 1 d . . . . .
C39 C 0.8216(7) 0.4615(5) 0.6528(3) 0.0326(17) Uani 1 1 d . . . . .
H28 H 0.886890 0.479716 0.663860 0.039 Uiso 1 1 calc R U . . .
C40 C 0.7105(8) 0.5137(6) 0.6668(3) 0.040(2) Uani 1 1 d . . . . .
H29 H 0.698004 0.568004 0.688210 0.049 Uiso 1 1 calc R U . . .
C41 C 0.6179(7) 0.4863(6) 0.6492(4) 0.045(2) Uani 1 1 d . . . . .
H30 H 0.540460 0.521891 0.657427 0.054 Uiso 1 1 calc R U . . .
C42 C 0.6399(7) 0.4064(5) 0.6195(3) 0.0365(18) Uani 1 1 d . . . . .
H31 H 0.575490 0.388693 0.606746 0.044 Uiso 1 1 calc R U . . .
C43 C 0.9551(6) 0.3287(5) 0.5373(3) 0.0276(16) Uani 1 1 d . . . . .
C44 C 1.0237(7) 0.3718(6) 0.5035(3) 0.0368(18) Uani 1 1 d . . . . .
H32 H 1.077925 0.396917 0.520554 0.044 Uiso 1 1 calc R U . . .
C45 C 1.0139(8) 0.3791(6) 0.4437(4) 0.048(2) Uani 1 1 d . . . . .
H33 H 1.061307 0.408678 0.419409 0.057 Uiso 1 1 calc R U . . .
C46 C 0.9347(8) 0.3426(7) 0.4211(4) 0.052(2) Uani 1 1 d . . . . .
H34 H 0.924844 0.347337 0.380521 0.062 Uiso 1 1 calc R U . . .
C47 C 0.8686(7) 0.2982(6) 0.4580(3) 0.042(2) Uani 1 1 d . . . . .
H35 H 0.814110 0.272614 0.441589 0.050 Uiso 1 1 calc R U . . .
C48 C 0.8662(6) 0.0357(5) 0.6353(3) 0.0302(16) Uani 1 1 d . . . . .
H36 H 0.896916 -0.026578 0.657405 0.036 Uiso 1 1 calc R U . . .
C49 C 0.8609(6) 0.0216(6) 0.5714(3) 0.0357(18) Uani 1 1 d . . . . .
C50 C 0.8885(7) -0.0684(6) 0.5526(4) 0.045(2) Uani 1 1 d . . . . .
H37 H 0.915857 -0.122102 0.578639 0.054 Uiso 1 1 calc R U . . .
C51 C 0.8752(7) -0.0785(7) 0.4947(4) 0.050(2) Uani 1 1 d . . . . .
H38 H 0.893270 -0.139565 0.480413 0.060 Uiso 1 1 calc R U . . .
C52 C 0.8362(7) -0.0003(7) 0.4588(4) 0.050(2) Uani 1 1 d . . . . .
H39 H 0.827202 -0.005992 0.418991 0.059 Uiso 1 1 calc R U . . .
C53 C 0.8095(7) 0.0880(7) 0.4806(4) 0.045(2) Uani 1 1 d . . . . .
H40 H 0.781384 0.142116 0.454996 0.054 Uiso 1 1 calc R U . . .
C54 C 0.7442(6) 0.0839(5) 0.6567(3) 0.0292(16) Uani 1 1 d . . . . .
C55 C 0.6915(7) 0.0414(6) 0.7008(3) 0.0349(18) Uani 1 1 d . . . . .
H41 H 0.731660 -0.017562 0.719259 0.042 Uiso 1 1 calc R U . . .
C56 C 0.5782(7) 0.0868(6) 0.7176(4) 0.0388(19) Uani 1 1 d . . . . .
H42 H 0.539849 0.060887 0.748732 0.047 Uiso 1 1 calc R U . . .
C57 C 0.5233(7) 0.1699(6) 0.6882(4) 0.042(2) Uani 1 1 d . . . . .
H43 H 0.445587 0.202237 0.698451 0.051 Uiso 1 1 calc R U . . .
C58 C 0.5810(6) 0.2066(6) 0.6436(3) 0.0358(18) Uani 1 1 d . . . . .
H44 H 0.540600 0.263090 0.622631 0.043 Uiso 1 1 calc R U . . .
C59 C 0.4422(12) 0.1818(10) 0.2333(7) 0.112(5) Uani 1 1 d . . . D 1
H76 H 0.373249 0.191521 0.259018 0.167 Uiso 1 1 calc R U . D 1
H77 H 0.487743 0.115442 0.237368 0.167 Uiso 1 1 calc R U . D 1
H78 H 0.418298 0.198202 0.193251 0.167 Uiso 1 1 calc R U . D 1
C60 C 0.5129(12) 0.2418(10) 0.2486(6) 0.088(4) Uani 1 1 d . . . D 1
C61 C 0.6513(17) 0.3249(14) 0.2127(9) 0.158(8) Uani 1 1 d . . . D 1
H79 H 0.712486 0.288284 0.239100 0.190 Uiso 1 1 calc R U . D 1
H80 H 0.608500 0.384080 0.230332 0.190 Uiso 1 1 calc R U . D 1
C62 C 0.705(2) 0.3467(16) 0.1519(8) 0.222(15) Uani 1 1 d . . . D 1
H81 H 0.726372 0.289531 0.130429 0.333 Uiso 1 1 calc R U . D 1
H82 H 0.774626 0.367375 0.156997 0.333 Uiso 1 1 calc R U . D 1
H83 H 0.648173 0.396780 0.130312 0.333 Uiso 1 1 calc R U . D 1
C63 C 0.3515(13) 0.2491(12) 0.4390(8) 0.134(6) Uani 1 1 d . . . . .
H53 H 0.302430 0.251157 0.474172 0.202 Uiso 1 1 calc R U . . .
H54 H 0.306852 0.245047 0.405608 0.202 Uiso 1 1 calc R U . . .
H55 H 0.377547 0.306463 0.433999 0.202 Uiso 1 1 calc R U . . .
C64 C 0.4515(12) 0.1670(11) 0.4439(7) 0.111(5) Uani 1 1 d D . . . .
C65 C 0.5270(14) -0.0021(11) 0.4168(6) 0.108(5) Uani 1 1 d D . . . .
H56 H 0.569929 -0.012512 0.453155 0.130 Uiso 1 1 calc R U . . .
H57 H 0.492226 -0.054822 0.413684 0.130 Uiso 1 1 calc R U . . .
C66 C 0.6022(12) 0.0076(12) 0.3668(6) 0.112(5) Uani 1 1 d D . . . .
H58 H 0.556806 0.019891 0.331704 0.169 Uiso 1 1 calc R U . . .
H59 H 0.665087 -0.050913 0.363977 0.169 Uiso 1 1 calc R U . . .
H60 H 0.635088 0.060230 0.371068 0.169 Uiso 1 1 calc R U . . .
O37 O 0.0371(6) 0.4622(5) 0.2533(3) 0.0625(18) Uani 1 1 d D . . . .
H72 H 0.043(9) 0.400(2) 0.257(5) 0.094 Uiso 1 1 d D U . . .
H71 H 0.093(7) 0.456(7) 0.225(4) 0.094 Uiso 1 1 d D U . . .
O38 O 0.4701(5) 0.7621(4) -0.0751(3) 0.0454(15) Uani 1 1 d D . . . .
H66 H 0.455(7) 0.725(5) -0.102(3) 0.068 Uiso 1 1 d D U . . .
H65 H 0.393(3) 0.796(5) -0.072(3) 0.068 Uiso 1 1 d D U . . .
O39 O 0.3200(14) 0.6656(10) 0.0954(9) 0.279(11) Uani 1 1 d D . . . .
H68 H 0.298709 0.608440 0.107430 0.419 Uiso 1 1 d D U . . .
H67 H 0.267(4) 0.680(2) 0.0678(18) 0.419 Uiso 1 1 d D U . . .
O41 O 0.5132(13) 0.5239(9) 0.0531(6) 0.174(5) Uani 1 1 d D U . . .
H74 H 0.537(7) 0.459(4) 0.063(11) 0.262 Uiso 1 1 d D U . . .
H73 H 0.438(2) 0.521(4) 0.0496(11) 0.262 Uiso 1 1 d D U . . .
O40 O 0.5928(8) 0.4454(5) 0.4681(5) 0.118(4) Uani 1 1 d D . . . .
H69 H 0.602(2) 0.5029(18) 0.4735(19) 0.177 Uiso 1 1 d D U . . .
H70 H 0.592(17) 0.455(6) 0.4290(10) 0.177 Uiso 1 1 d D U . . .
O35 O 0.6550(12) 0.3372(13) 0.3515(7) 0.153(13) Uani 0.56(3) 1 d D . P E 1
H84 H 0.706(17) 0.33(2) 0.321(7) 0.229 Uiso 0.5643 1 d D U P E 1
H85 H 0.608974 0.304029 0.334882 0.229 Uiso 0.5643 1 d D U P E 1
O36 O 0.725(3) 0.2163(15) 0.3552(8) 0.148(16) Uani 0.44(3) 1 d D . P E 2
H86 H 0.696155 0.257195 0.323606 0.222 Uiso 0.4357 1 d D U P E 2
H87 H 0.76(4) 0.167(10) 0.334(3) 0.222 Uiso 0.4357 1 d D U P E 2

loop_
_atom_site_aniso_label
_atom_site_aniso_U_11
_atom_site_aniso_U_22
_atom_site_aniso_U_33
_atom_site_aniso_U_23
_atom_site_aniso_U_13
_atom_site_aniso_U_12
Fe1 0.0141(4) 0.0131(5) 0.0228(5) -0.0055(4) 0.0072(4) -0.0016(4)
Fe2 0.0213(5) 0.0378(6) 0.0241(5) -0.0090(5) 0.0070(4) -0.0013(4)
Cl1 0.0307(9) 0.0243(9) 0.0282(9) -0.0002(7) -0.0008(7) -0.0149(7)
Cl2 0.0224(8) 0.0257(9) 0.0232(8) 0.0003(7) -0.0011(6) -0.0043(7)
Cl3 0.0199(8) 0.0423(11) 0.0258(9) -0.0030(8) 0.0056(7) -0.0049(7)
Cl4 0.0479(12) 0.0321(11) 0.0386(11) 0.0055(9) -0.0062(9) 0.0009(9)
Cl5 0.0763(17) 0.0392(13) 0.0485(13) -0.0207(11) -0.0075(12) -0.0105(12)
Cl6 0.042(3) 0.042(3) 0.014(2) 0.001(2) 0.005(2) -0.027(2)
Cl7 0.0294(13) 0.056(2) 0.0384(16) 0.0027(14) 0.0018(10) -0.0036(13)
Cl8 0.052(4) 0.027(4) 0.077(5) -0.002(3) -0.003(3) -0.003(3)
Cl9 0.059(6) 0.088(9) 0.103(10) -0.047(7) 0.054(6) -0.048(6)
Cl10 0.048(11) 0.069(17) 0.063(12) 0.006(11) -0.003(8) -0.016(10)
Cl11 0.204(15) 0.046(4) 0.071(5) -0.020(3) -0.021(7) 0.026(6)
O1 0.024(3) 0.029(3) 0.036(3) -0.002(2) 0.003(2) -0.013(2)
O2 0.027(3) 0.053(4) 0.034(3) -0.010(3) -0.001(2) 0.004(3)
O3 0.140(10) 0.204(13) 0.084(7) -0.019(7) 0.004(7) -0.076(9)
O4 0.087(6) 0.085(6) 0.103(6) -0.009(5) -0.007(5) -0.035(5)
O5 0.108(8) 0.111(8) 0.304(17) 0.015(10) -0.114(10) -0.054(7)
O6 0.095(7) 0.128(7) 0.170(9) -0.064(7) -0.027(6) -0.035(5)
O7 0.064(4) 0.057(4) 0.063(4) -0.026(4) 0.003(3) -0.013(3)
O8 0.098(6) 0.099(7) 0.127(7) -0.068(6) 0.007(5) -0.055(5)
O9 0.113(7) 0.063(5) 0.079(5) 0.003(4) 0.001(5) -0.024(5)
O10 0.052(4) 0.089(6) 0.069(5) -0.026(4) -0.008(4) -0.013(4)
O11 0.049(13) 0.09(2) 0.063(11) -0.023(11) -0.013(10) -0.027(12)
O12 0.060(10) 0.096(13) 0.045(7) -0.031(8) 0.033(7) -0.036(9)
O13 0.064(8) 0.047(7) 0.066(8) 0.007(6) -0.006(6) -0.015(6)
O14 0.087(13) 0.023(8) 0.063(9) 0.001(7) 0.014(10) -0.031(8)
O15 0.037(5) 0.065(8) 0.042(4) 0.008(5) -0.001(4) -0.020(5)
O16 0.031(5) 0.059(8) 0.056(6) -0.010(6) 0.016(4) -0.012(5)
O17 0.097(7) 0.044(5) 0.069(6) 0.004(4) 0.015(5) -0.004(5)
O18 0.022(4) 0.121(9) 0.052(5) 0.001(5) -0.008(3) -0.008(5)
O19 0.12(2) 0.16(2) 0.17(3) -0.015(17) 0.027(17) -0.068(18)
O20 0.067(12) 0.031(9) 0.051(9) -0.006(7) -0.021(8) -0.015(8)
O21 0.113(13) 0.045(9) 0.052(9) -0.030(7) 0.049(8) -0.043(9)
O22 0.094(16) 0.019(8) 0.032(9) -0.008(7) -0.005(9) -0.010(9)
O23 0.051(15) 0.040(12) 0.031(9) -0.020(8) 0.006(9) -0.032(12)
O24 0.050(8) 0.053(8) 0.031(7) 0.017(6) 0.009(6) -0.011(6)
O25 0.029(8) 0.036(12) 0.035(8) -0.009(9) 0.004(7) -0.021(8)
O26 0.048(10) 0.035(9) 0.16(2) -0.007(11) 0.026(11) 0.011(7)
O27 0.06(3) 0.06(3) 0.061(14) 0.002(16) -0.002(13) -0.013(18)
O28 0.04(2) 0.04(2) 0.03(2) -0.004(16) 0.014(14) 0.006(15)
O29 0.10(3) 0.10(3) 0.10(3) -0.001(19) -0.002(19) -0.015(19)
O30 0.12(3) 0.12(3) 0.12(3) 0.004(19) -0.007(19) -0.04(2)
O31 0.17(2) 0.32(4) 0.084(13) -0.026(17) -0.021(14) -0.15(2)
O32 0.20(3) 0.073(15) 0.27(4) 0.087(19) -0.11(3) -0.042(17)
O33 0.226(18) 0.145(14) 0.061(10) -0.011(10) 0.005(11) 0.040(13)
O34 0.17(2) 0.093(14) 0.098(14) 0.010(11) -0.009(13) -0.022(14)
N1 0.014(2) 0.006(2) 0.018(3) -0.004(2) 0.005(2) 0.0026(19)
N2 0.016(3) 0.011(3) 0.019(3) -0.003(2) 0.003(2) -0.003(2)
N3 0.013(3) 0.015(3) 0.021(3) -0.006(2) 0.006(2) 0.001(2)
N4 0.014(3) 0.017(3) 0.021(3) -0.003(2) 0.002(2) 0.002(2)
N5 0.021(3) 0.014(3) 0.027(3) -0.011(2) 0.011(2) -0.007(2)
N6 0.016(3) 0.016(3) 0.024(3) -0.001(2) 0.005(2) -0.006(2)
N7 0.022(3) 0.031(3) 0.020(3) 0.001(2) 0.004(2) -0.003(3)
N8 0.026(3) 0.026(3) 0.023(3) -0.005(3) 0.007(2) -0.004(3)
N9 0.024(3) 0.029(3) 0.021(3) -0.006(3) 0.008(2) 0.002(3)
N10 0.026(3) 0.038(4) 0.017(3) -0.007(3) 0.006(2) 0.003(3)
N11 0.019(3) 0.049(4) 0.032(4) -0.019(3) 0.011(3) -0.004(3)
N12 0.025(3) 0.033(4) 0.030(3) -0.013(3) 0.013(3) -0.009(3)
C1 0.021(3) 0.010(3) 0.016(3) -0.003(2) 0.011(2) 0.002(2)
C2 0.010(3) 0.013(3) 0.017(3) -0.004(2) 0.003(2) -0.002(2)
C3 0.016(3) 0.012(3) 0.020(3) 0.000(3) 0.005(2) -0.001(2)
C4 0.017(3) 0.016(3) 0.020(3) -0.006(3) 0.011(2) -0.003(2)
C5 0.014(3) 0.020(3) 0.016(3) -0.005(3) 0.003(2) -0.005(2)
C6 0.019(3) 0.012(3) 0.016(3) -0.002(2) 0.006(2) -0.001(2)
C7 0.015(3) 0.013(3) 0.019(3) -0.007(2) 0.010(2) -0.003(2)
C8 0.016(3) 0.009(3) 0.022(3) -0.003(3) 0.004(2) 0.002(2)
C9 0.012(3) 0.012(3) 0.017(3) -0.007(2) 0.005(2) 0.000(2)
C10 0.019(3) 0.016(3) 0.024(3) 0.000(3) 0.003(3) -0.002(3)
C11 0.025(4) 0.022(4) 0.022(3) 0.001(3) 0.006(3) -0.002(3)
C12 0.027(4) 0.018(3) 0.018(3) -0.011(3) 0.004(3) 0.001(3)
C13 0.014(3) 0.017(3) 0.028(4) -0.006(3) 0.002(3) 0.002(3)
C14 0.017(3) 0.020(3) 0.019(3) -0.007(3) 0.005(2) -0.004(3)
C15 0.021(3) 0.020(3) 0.017(3) -0.004(3) 0.005(3) -0.001(3)
C16 0.029(4) 0.020(4) 0.027(4) -0.008(3) 0.008(3) 0.005(3)
C17 0.017(3) 0.027(4) 0.034(4) -0.003(3) 0.008(3) 0.000(3)
C18 0.015(3) 0.019(3) 0.029(4) 0.002(3) 0.003(3) -0.003(3)
C19 0.018(3) 0.015(3) 0.024(3) 0.000(3) 0.004(3) -0.001(3)
C20 0.027(4) 0.013(3) 0.026(4) -0.010(3) 0.012(3) -0.008(3)
C21 0.033(4) 0.028(4) 0.025(4) -0.003(3) 0.011(3) -0.010(3)
C22 0.047(5) 0.041(5) 0.030(4) -0.008(4) 0.022(4) -0.019(4)
C23 0.029(4) 0.039(5) 0.039(4) -0.011(4) 0.024(3) -0.011(3)
C24 0.022(4) 0.021(4) 0.047(5) -0.008(3) 0.011(3) -0.007(3)
C25 0.017(3) 0.017(3) 0.026(4) -0.002(3) 0.009(3) -0.008(3)
C26 0.016(3) 0.012(3) 0.034(4) -0.005(3) 0.005(3) -0.001(2)
C27 0.021(3) 0.014(3) 0.051(5) -0.010(3) 0.003(3) 0.001(3)
C28 0.032(4) 0.014(3) 0.035(4) -0.003(3) 0.006(3) -0.007(3)
C29 0.027(4) 0.020(4) 0.024(4) -0.002(3) 0.005(3) -0.011(3)
C30 0.021(3) 0.031(4) 0.021(3) -0.012(3) 0.014(3) -0.003(3)
C31 0.020(3) 0.022(4) 0.021(3) -0.002(3) 0.007(3) -0.001(3)
C32 0.020(3) 0.028(4) 0.025(4) -0.010(3) 0.010(3) -0.004(3)
C33 0.016(3) 0.031(4) 0.023(4) -0.008(3) 0.010(3) 0.001(3)
C34 0.024(4) 0.028(4) 0.019(3) -0.004(3) 0.010(3) 0.004(3)
C35 0.027(4) 0.023(4) 0.024(4) -0.008(3) 0.010(3) 0.000(3)
C36 0.018(3) 0.024(4) 0.019(3) -0.009(3) 0.009(3) 0.004(3)
C37 0.024(4) 0.025(4) 0.025(4) 0.004(3) 0.004(3) -0.001(3)
C38 0.034(4) 0.031(4) 0.015(3) 0.004(3) 0.008(3) -0.002(3)
C39 0.045(5) 0.032(4) 0.018(4) -0.002(3) 0.008(3) -0.007(4)
C40 0.055(5) 0.039(5) 0.026(4) -0.012(4) 0.015(4) -0.011(4)
C41 0.038(5) 0.043(5) 0.046(5) -0.004(4) 0.016(4) 0.000(4)
C42 0.033(4) 0.035(5) 0.037(4) -0.016(4) 0.015(3) -0.001(3)
C43 0.027(4) 0.031(4) 0.018(3) -0.004(3) 0.011(3) 0.004(3)
C44 0.032(4) 0.039(5) 0.034(4) -0.004(4) 0.014(3) -0.003(4)
C45 0.051(5) 0.052(6) 0.029(4) 0.003(4) 0.019(4) -0.001(4)
C46 0.061(6) 0.054(6) 0.021(4) -0.001(4) 0.008(4) 0.012(5)
C47 0.040(5) 0.047(5) 0.025(4) -0.006(4) 0.002(3) 0.011(4)
C48 0.027(4) 0.032(4) 0.032(4) -0.012(3) 0.005(3) -0.007(3)
C49 0.021(4) 0.041(5) 0.043(5) -0.018(4) 0.011(3) -0.004(3)
C50 0.032(4) 0.047(5) 0.057(6) -0.025(4) 0.007(4) -0.008(4)
C51 0.034(5) 0.062(6) 0.054(6) -0.039(5) 0.008(4) -0.003(4)
C52 0.030(4) 0.077(7) 0.041(5) -0.038(5) 0.009(4) -0.007(5)
C53 0.028(4) 0.070(6) 0.037(5) -0.019(4) 0.004(3) -0.010(4)
C54 0.028(4) 0.030(4) 0.033(4) -0.016(3) 0.005(3) -0.010(3)
C55 0.033(4) 0.038(5) 0.036(4) -0.015(4) 0.011(3) -0.014(4)
C56 0.035(4) 0.047(5) 0.038(5) -0.013(4) 0.013(4) -0.018(4)
C57 0.028(4) 0.054(6) 0.045(5) -0.018(4) 0.018(4) -0.011(4)
C58 0.023(4) 0.044(5) 0.039(4) -0.013(4) 0.014(3) -0.007(3)
C59 0.095(10) 0.104(11) 0.146(14) 0.035(10) -0.044(10) -0.049(9)
C60 0.088(9) 0.088(9) 0.089(7) -0.004(7) 0.002(7) -0.028(7)
C61 0.180(18) 0.181(19) 0.172(18) -0.069(15) 0.019(15) -0.136(16)
C62 0.38(3) 0.25(2) 0.136(15) -0.135(17) 0.17(2) -0.25(3)
C63 0.082(10) 0.129(13) 0.169(16) -0.063(12) 0.024(10) 0.019(8)
C64 0.076(8) 0.110(10) 0.149(13) -0.057(9) -0.020(8) -0.014(7)
C65 0.135(13) 0.105(10) 0.094(10) -0.038(9) -0.004(10) -0.040(8)
C66 0.087(10) 0.167(16) 0.096(11) -0.048(11) -0.008(9) -0.044(10)
O37 0.055(4) 0.048(4) 0.084(5) -0.006(4) -0.006(4) -0.013(3)
O38 0.040(3) 0.034(3) 0.058(4) -0.014(3) -0.012(3) 0.002(3)
O39 0.159(14) 0.40(3) 0.30(2) 0.09(2) -0.142(15) -0.118(17)
O41 0.282(13) 0.171(10) 0.144(9) -0.027(8) 0.031(9) -0.187(10)
O40 0.089(6) 0.050(5) 0.217(11) 0.040(6) -0.090(8) -0.020(4)
O35 0.083(12) 0.25(3) 0.064(11) -0.026(14) -0.003(9) 0.062(14)
O36 0.21(4) 0.18(3) 0.099(19) -0.022(18) -0.02(2) -0.11(3)

loop_
_atom_type_symbol
_atom_type_description
_atom_type_scat_dispersion_real
_atom_type_scat_dispersion_imag
_atom_type_scat_source
C C 0.0033 0.0016 'International Tables Vol C Tables 4.2.6.8 and 6.1.1.4'
H H 0.0000 0.0000 'International Tables Vol C Tables 4.2.6.8 and 6.1.1.4'
N N 0.0061 0.0033 'International Tables Vol C Tables 4.2.6.8 and 6.1.1.4'
O O 0.0106 0.0060 'International Tables Vol C Tables 4.2.6.8 and 6.1.1.4'
Cl Cl 0.1484 0.1585 'International Tables Vol C Tables 4.2.6.8 and 6.1.1.4'
Fe Fe 0.3463 0.8444 'International Tables Vol C Tables 4.2.6.8 and 6.1.1.4'

loop_
_geom_angle_atom_site_label_1
_geom_angle_atom_site_label_2
_geom_angle_atom_site_label_3
_geom_angle
_geom_angle_site_symmetry_1
_geom_angle_site_symmetry_3
_geom_angle_publ_flag
C1 Fe1 N4 89.6(2) . . ?
C1 Fe1 N6 88.1(2) . . ?
N4 Fe1 N6 177.5(2) . . ?
C1 Fe1 O1 179.6(3) . . ?
N4 Fe1 O1 90.8(2) . . ?
N6 Fe1 O1 91.5(2) . . ?
C1 Fe1 N3 88.2(2) . . ?
N4 Fe1 N3 83.3(2) . . ?
N6 Fe1 N3 97.7(2) . . ?
O1 Fe1 N3 91.7(2) . . ?
C1 Fe1 N5 87.8(2) . . ?
N4 Fe1 N5 95.7(2) . . ?
N6 Fe1 N5 83.2(2) . . ?
O1 Fe1 N5 92.3(2) . . ?
N3 Fe1 N5 175.9(2) . . ?
C30 Fe2 N11 87.6(3) . . ?
C30 Fe2 N10 88.3(3) . . ?
N11 Fe2 N10 99.1(2) . . ?
C30 Fe2 O2 179.2(3) . . ?
N11 Fe2 O2 92.2(3) . . ?
N10 Fe2 O2 92.5(2) . . ?
C30 Fe2 N9 89.6(3) . . ?
N11 Fe2 N9 176.8(3) . . ?
N10 Fe2 N9 82.1(2) . . ?
O2 Fe2 N9 90.6(2) . . ?
C30 Fe2 N12 88.5(3) . . ?
N11 Fe2 N12 83.0(2) . . ?
N10 Fe2 N12 176.0(2) . . ?
O2 Fe2 N12 90.8(2) . . ?
N9 Fe2 N12 95.6(2) . . ?
O8 Cl5 O10 110.5(5) . . ?
O8 Cl5 O7 113.9(5) . . ?
O10 Cl5 O7 109.0(4) . . ?
O8 Cl5 O9 109.0(6) . . ?
O10 Cl5 O9 105.9(5) . . ?
O7 Cl5 O9 108.2(5) . . ?
O14 Cl6 O11 113.4(19) . . ?
O14 Cl6 O12 115.4(13) . . ?
O11 Cl6 O12 105.8(16) . . ?
O14 Cl6 O13 106.0(10) . . ?
O11 Cl6 O13 104.8(12) . . ?
O12 Cl6 O13 111.1(10) . . ?
O16 Cl7 O18 110.3(6) . . ?
O16 Cl7 O17 108.2(6) . . ?
O18 Cl7 O17 110.9(6) . . ?
O16 Cl7 O15 110.0(8) . . ?
O18 Cl7 O15 108.4(7) . . ?
O17 Cl7 O15 109.1(6) . . ?
O21 Cl8 O20 111.7(11) . . ?
O21 Cl8 O22 108.9(10) . . ?
O20 Cl8 O22 108.7(12) . . ?
O21 Cl8 O19 123(2) . . ?
O20 Cl8 O19 106(2) . . ?
O22 Cl8 O19 97(2) . . ?
O23 Cl9 O25 114.1(18) . . ?
O23 Cl9 O26 115.5(17) . . ?
O25 Cl9 O26 107.4(14) . . ?
O23 Cl9 O24 109.2(18) . . ?
O25 Cl9 O24 103.3(15) . . ?
O26 Cl9 O24 106.5(14) . . ?
O28 Cl10 O29 107(4) . . ?
O28 Cl10 O30 111(4) . . ?
O29 Cl10 O30 109(5) . . ?
O28 Cl10 O27 109(6) . . ?
O29 Cl10 O27 117(6) . . ?
O30 Cl10 O27 103(5) . . ?
O33 Cl11 O31 99.9(19) . . ?
O33 Cl11 O32 115.8(18) . . ?
O31 Cl11 O32 112.5(19) . . ?
O33 Cl11 O34 111.0(17) . . ?
O31 Cl11 O34 109.9(16) . . ?
O32 Cl11 O34 108(2) . . ?
Fe1 O1 H1 132(4) . . ?
Fe1 O1 H2 119(4) . . ?
H1 O1 H2 105(2) . . ?
Fe2 O2 H3 127(4) . . ?
Fe2 O2 H4 132(5) . . ?
H3 O2 H4 97(3) . . ?
C60 O4 C61 114.9(11) . . ?
C64 O6 C65 117.9(10) . . ?
C1 N1 C2 110.2(5) . . ?
C1 N1 C8 116.2(5) . . ?
C2 N1 C8 133.5(5) . . ?
C1 N2 C7 111.2(5) . . ?
C1 N2 C19 114.7(5) . . ?
C7 N2 C19 133.7(5) . . ?
C13 N3 C9 117.2(5) . . ?
C13 N3 Fe1 124.6(4) . . ?
C9 N3 Fe1 118.2(4) . . ?
C18 N4 C14 116.0(5) . . ?
C18 N4 Fe1 124.4(4) . . ?
C14 N4 Fe1 119.6(4) . . ?
C24 N5 C20 116.8(6) . . ?
C24 N5 Fe1 124.0(5) . . ?
C20 N5 Fe1 119.2(4) . . ?
C29 N6 C25 117.0(6) . . ?
C29 N6 Fe1 123.7(5) . . ?
C25 N6 Fe1 119.2(4) . . ?
C30 N7 C31 110.6(6) . . ?
C30 N7 C37 114.4(6) . . ?
C31 N7 C37 134.3(6) . . ?
C30 N8 C36 111.6(6) . . ?
C30 N8 C48 114.6(6) . . ?
C36 N8 C48 133.3(6) . . ?
C42 N9 C38 115.4(6) . . ?
C42 N9 Fe2 125.1(5) . . ?
C38 N9 Fe2 119.4(5) . . ?
C47 N10 C43 116.4(7) . . ?
C47 N10 Fe2 124.0(6) . . ?
C43 N10 Fe2 119.5(4) . . ?
C53 N11 C49 116.3(7) . . ?
C53 N11 Fe2 124.2(6) . . ?
C49 N11 Fe2 119.5(5) . . ?
C58 N12 C54 117.7(6) . . ?
C58 N12 Fe2 122.5(5) . . ?
C54 N12 Fe2 119.7(5) . . ?
N2 C1 N1 106.9(5) . . ?
N2 C1 Fe1 127.5(5) . . ?
N1 C1 Fe1 125.5(5) . . ?
C3 C2 C7 121.7(5) . . ?
C3 C2 N1 132.0(6) . . ?
C7 C2 N1 106.3(5) . . ?
C2 C3 C4 116.3(6) . . ?
C2 C3 H5 121.9 . . ?
C4 C3 H5 121.9 . . ?
C3 C4 C5 122.0(5) . . ?
C3 C4 Cl1 118.0(5) . . ?
C5 C4 Cl1 120.0(5) . . ?
C4 C5 C6 121.6(6) . . ?
C4 C5 Cl2 120.2(5) . . ?
C6 C5 Cl2 118.2(5) . . ?
C7 C6 C5 115.8(6) . . ?
C7 C6 H6 122.1 . . ?
C5 C6 H6 122.1 . . ?
C6 C7 C2 122.7(5) . . ?
C6 C7 N2 132.0(6) . . ?
C2 C7 N2 105.3(5) . . ?
N1 C8 C14 109.7(5) . . ?
N1 C8 C9 108.2(5) . . ?
C14 C8 C9 108.0(5) . . ?
N1 C8 H7 110.3 . . ?
C14 C8 H7 110.3 . . ?
C9 C8 H7 110.3 . . ?
N3 C9 C10 122.0(5) . . ?
N3 C9 C8 117.0(5) . . ?
C10 C9 C8 121.0(5) . . ?
C11 C10 C9 119.5(6) . . ?
C11 C10 H8 120.3 . . ?
C9 C10 H8 120.3 . . ?
C10 C11 C12 118.4(6) . . ?
C10 C11 H9 120.8 . . ?
C12 C11 H9 120.8 . . ?
C13 C12 C11 119.0(6) . . ?
C13 C12 H10 120.5 . . ?
C11 C12 H10 120.5 . . ?
N3 C13 C12 123.9(6) . . ?
N3 C13 H11 118.1 . . ?
C12 C13 H11 118.1 . . ?
C15 C14 N4 122.8(6) . . ?
C15 C14 C8 121.7(6) . . ?
N4 C14 C8 115.5(5) . . ?
C14 C15 C16 120.2(6) . . ?
C14 C15 H12 119.9 . . ?
C16 C15 H12 119.9 . . ?
C15 C16 C17 117.6(6) . . ?
C15 C16 H13 121.2 . . ?
C17 C16 H13 121.2 . . ?
C18 C17 C16 118.9(6) . . ?
C18 C17 H14 120.6 . . ?
C16 C17 H14 120.6 . . ?
N4 C18 C17 124.4(6) . . ?
N4 C18 H15 117.8 . . ?
C17 C18 H15 117.8 . . ?
N2 C19 C20 109.2(5) . . ?
N2 C19 C25 109.8(5) . . ?
C20 C19 C25 106.5(5) . . ?
N2 C19 H16 110.4 . . ?
C20 C19 H16 110.4 . . ?
C25 C19 H16 110.4 . . ?
N5 C20 C21 123.3(6) . . ?
N5 C20 C19 116.3(6) . . ?
C21 C20 C19 120.3(6) . . ?
C22 C21 C20 118.7(7) . . ?
C22 C21 H17 120.7 . . ?
C20 C21 H17 120.7 . . ?
C23 C22 C21 118.6(7) . . ?
C23 C22 H18 120.7 . . ?
C21 C22 H18 120.7 . . ?
C22 C23 C24 119.7(7) . . ?
C22 C23 H19 120.1 . . ?
C24 C23 H19 120.1 . . ?
N5 C24 C23 122.7(7) . . ?
N5 C24 H20 118.7 . . ?
C23 C24 H20 118.7 . . ?
N6 C25 C26 123.0(6) . . ?
N6 C25 C19 117.2(6) . . ?
C26 C25 C19 119.5(6) . . ?
C27 C26 C25 118.5(6) . . ?
C27 C26 H21 120.7 . . ?
C25 C26 H21 120.7 . . ?
C28 C27 C26 118.9(6) . . ?
C28 C27 H22 120.5 . . ?
C26 C27 H22 120.5 . . ?
C27 C28 C29 119.4(7) . . ?
C27 C28 H23 120.3 . . ?
C29 C28 H23 120.3 . . ?
N6 C29 C28 123.2(7) . . ?
N6 C29 H24 118.4 . . ?
C28 C29 H24 118.4 . . ?
N8 C30 N7 106.4(6) . . ?
N8 C30 Fe2 127.2(5) . . ?
N7 C30 Fe2 126.2(5) . . ?
C32 C31 N7 133.0(6) . . ?
C32 C31 C36 121.3(6) . . ?
N7 C31 C36 105.6(6) . . ?
C31 C32 C33 117.2(6) . . ?
C31 C32 H25 121.4 . . ?
C33 C32 H25 121.4 . . ?
C32 C33 C34 121.4(6) . . ?
C32 C33 Cl3 118.5(5) . . ?
C34 C33 Cl3 120.1(5) . . ?
C33 C34 C35 121.9(6) . . ?
C33 C34 Cl4 120.4(6) . . ?
C35 C34 Cl4 117.6(6) . . ?
C36 C35 C34 116.7(7) . . ?
C36 C35 H26 121.7 . . ?
C34 C35 H26 121.7 . . ?
C35 C36 N8 132.8(6) . . ?
C35 C36 C31 121.5(6) . . ?
N8 C36 C31 105.6(6) . . ?
N7 C37 C38 110.2(5) . . ?
N7 C37 C43 109.7(6) . . ?
C38 C37 C43 108.0(5) . . ?
N7 C37 H27 109.6 . . ?
C38 C37 H27 109.6 . . ?
C43 C37 H27 109.6 . . ?
C39 C38 N9 124.0(7) . . ?
C39 C38 C37 120.7(7) . . ?
N9 C38 C37 115.3(6) . . ?
C38 C39 C40 118.6(8) . . ?
C38 C39 H28 120.7 . . ?
C40 C39 H28 120.7 . . ?
C41 C40 C39 119.1(8) . . ?
C41 C40 H29 120.4 . . ?
C39 C40 H29 120.4 . . ?
C42 C41 C40 118.5(8) . . ?
C42 C41 H30 120.8 . . ?
C40 C41 H30 120.8 . . ?
N9 C42 C41 124.2(8) . . ?
N9 C42 H31 117.9 . . ?
C41 C42 H31 117.9 . . ?
N10 C43 C44 123.1(7) . . ?
N10 C43 C37 115.7(6) . . ?
C44 C43 C37 121.1(7) . . ?
C43 C44 C45 119.7(8) . . ?
C43 C44 H32 120.2 . . ?
C45 C44 H32 120.2 . . ?
C46 C45 C44 118.3(8) . . ?
C46 C45 H33 120.9 . . ?
C44 C45 H33 120.9 . . ?
C45 C46 C47 119.1(8) . . ?
C45 C46 H34 120.4 . . ?
C47 C46 H34 120.4 . . ?
N10 C47 C46 123.4(8) . . ?
N10 C47 H35 118.3 . . ?
C46 C47 H35 118.3 . . ?
N8 C48 C54 108.7(6) . . ?
N8 C48 C49 109.4(6) . . ?
C54 C48 C49 107.7(6) . . ?
N8 C48 H36 110.3 . . ?
C54 C48 H36 110.3 . . ?
C49 C48 H36 110.3 . . ?
N11 C49 C50 123.6(8) . . ?
N11 C49 C48 116.3(7) . . ?
C50 C49 C48 120.0(8) . . ?
C49 C50 C51 118.3(9) . . ?
C49 C50 H37 120.8 . . ?
C51 C50 H37 120.8 . . ?
C52 C51 C50 119.2(8) . . ?
C52 C51 H38 120.4 . . ?
C50 C51 H38 120.4 . . ?
C51 C52 C53 119.5(8) . . ?
C51 C52 H39 120.3 . . ?
C53 C52 H39 120.3 . . ?
N11 C53 C52 123.1(9) . . ?
N11 C53 H40 118.4 . . ?
C52 C53 H40 118.4 . . ?
N12 C54 C55 123.2(7) . . ?
N12 C54 C48 116.2(6) . . ?
C55 C54 C48 120.5(7) . . ?
C54 C55 C56 118.4(8) . . ?
C54 C55 H41 120.8 . . ?
C56 C55 H41 120.8 . . ?
C57 C56 C55 118.2(7) . . ?
C57 C56 H42 120.9 . . ?
C55 C56 H42 120.9 . . ?
C56 C57 C58 119.9(7) . . ?
C56 C57 H43 120.0 . . ?
C58 C57 H43 120.0 . . ?
N12 C58 C57 122.4(8) . . ?
N12 C58 H44 118.8 . . ?
C57 C58 H44 118.8 . . ?
C60 C59 H76 109.5 . . ?
C60 C59 H77 109.5 . . ?
H76 C59 H77 109.5 . . ?
C60 C59 H78 109.5 . . ?
H76 C59 H78 109.5 . . ?
H77 C59 H78 109.5 . . ?
O3 C60 O4 119.8(13) . . ?
O3 C60 C59 128.8(14) . . ?
O4 C60 C59 111.3(13) . . ?
O4 C61 C62 104.3(13) . . ?
O4 C61 H79 110.9 . . ?
C62 C61 H79 110.9 . . ?
O4 C61 H80 110.9 . . ?
C62 C61 H80 110.9 . . ?
H79 C61 H80 108.9 . . ?
C61 C62 H81 109.5 . . ?
C61 C62 H82 109.5 . . ?
H81 C62 H82 109.5 . . ?
C61 C62 H83 109.5 . . ?
H81 C62 H83 109.5 . . ?
H82 C62 H83 109.5 . . ?
C64 C63 H53 109.5 . . ?
C64 C63 H54 109.5 . . ?
H53 C63 H54 109.5 . . ?
C64 C63 H55 109.5 . . ?
H53 C63 H55 109.5 . . ?
H54 C63 H55 109.5 . . ?
O5 C64 O6 126.8(14) . . ?
O5 C64 C63 123.3(14) . . ?
O6 C64 C63 109.7(12) . . ?
C66 C65 O6 102.2(13) . . ?
C66 C65 H56 111.3 . . ?
O6 C65 H56 111.3 . . ?
C66 C65 H57 111.3 . . ?
O6 C65 H57 111.3 . . ?
H56 C65 H57 109.2 . . ?
C65 C66 H58 109.5 . . ?
C65 C66 H59 109.5 . . ?
H58 C66 H59 109.5 . . ?
C65 C66 H60 109.5 . . ?
H58 C66 H60 109.5 . . ?
H59 C66 H60 109.5 . . ?
H72 O37 H71 94(3) . . ?
H66 O38 H65 92(2) . . ?
H68 O39 H67 91.4(16) . . ?
H74 O41 H73 90(2) . . ?
H69 O40 H70 94(3) . . ?
H84 O35 H85 92(2) . . ?
H86 O36 H87 94(2) . . ?

loop_
_geom_bond_atom_site_label_1
_geom_bond_atom_site_label_2
_geom_bond_distance
_geom_bond_site_symmetry_2
_geom_bond_publ_flag
Fe1 C1 1.810(6) . ?
Fe1 N4 2.005(5) . ?
Fe1 N6 2.005(5) . ?
Fe1 O1 2.007(5) . ?
Fe1 N3 2.014(5) . ?
Fe1 N5 2.031(5) . ?
Fe2 C30 1.804(7) . ?
Fe2 N11 2.000(6) . ?
Fe2 N10 2.005(6) . ?
Fe2 O2 2.016(5) . ?
Fe2 N9 2.024(6) . ?
Fe2 N12 2.025(6) . ?
Cl1 C4 1.720(6) . ?
Cl2 C5 1.727(6) . ?
Cl3 C33 1.734(7) . ?
Cl4 C34 1.735(7) . ?
Cl5 O8 1.366(7) . ?
Cl5 O10 1.445(7) . ?
Cl5 O7 1.453(7) . ?
Cl5 O9 1.457(8) . ?
Cl6 O14 1.398(13) . ?
Cl6 O11 1.411(16) . ?
Cl6 O12 1.424(11) . ?
Cl6 O13 1.483(12) . ?
Cl7 O16 1.406(10) . ?
Cl7 O18 1.431(8) . ?
Cl7 O17 1.436(9) . ?
Cl7 O15 1.448(9) . ?
Cl8 O21 1.414(13) . ?
Cl8 O20 1.417(14) . ?
Cl8 O22 1.469(16) . ?
Cl8 O19 1.49(2) . ?
Cl9 O23 1.387(16) . ?
Cl9 O25 1.421(15) . ?
Cl9 O26 1.424(15) . ?
Cl9 O24 1.495(14) . ?
Cl10 O28 1.43(2) . ?
Cl10 O29 1.44(2) . ?
Cl10 O30 1.44(2) . ?
Cl10 O27 1.44(2) . ?
Cl11 O33 1.354(15) . ?
Cl11 O31 1.427(16) . ?
Cl11 O32 1.435(15) . ?
Cl11 O34 1.458(17) . ?
O1 H1 0.840(10) . ?
O1 H2 0.843(10) . ?
O2 H3 0.88(2) . ?
O2 H4 0.909(17) . ?
O3 C60 1.251(15) . ?
O4 C60 1.391(15) . ?
O4 C61 1.469(15) . ?
O5 C64 1.243(12) . ?
O6 C64 1.394(15) . ?
O6 C65 1.555(17) . ?
N1 C1 1.344(8) . ?
N1 C2 1.397(7) . ?
N1 C8 1.450(8) . ?
N2 C1 1.335(8) . ?
N2 C7 1.394(7) . ?
N2 C19 1.466(8) . ?
N3 C13 1.326(8) . ?
N3 C9 1.364(7) . ?
N4 C18 1.332(8) . ?
N4 C14 1.372(8) . ?
N5 C24 1.336(8) . ?
N5 C20 1.355(9) . ?
N6 C29 1.334(8) . ?
N6 C25 1.348(8) . ?
N7 C30 1.358(9) . ?
N7 C31 1.396(8) . ?
N7 C37 1.466(9) . ?
N8 C30 1.336(9) . ?
N8 C36 1.392(9) . ?
N8 C48 1.471(9) . ?
N9 C42 1.340(9) . ?
N9 C38 1.361(9) . ?
N10 C47 1.342(9) . ?
N10 C43 1.358(9) . ?
N11 C53 1.346(10) . ?
N11 C49 1.356(10) . ?
N12 C58 1.331(9) . ?
N12 C54 1.335(9) . ?
C2 C3 1.379(8) . ?
C2 C7 1.393(8) . ?
C3 C4 1.388(9) . ?
C3 H5 0.9500 . ?
C4 C5 1.392(9) . ?
C5 C6 1.399(8) . ?
C6 C7 1.375(9) . ?
C6 H6 0.9500 . ?
C8 C14 1.518(8) . ?
C8 C9 1.521(8) . ?
C8 H7 1.0000 . ?
C9 C10 1.392(8) . ?
C10 C11 1.377(9) . ?
C10 H8 0.9500 . ?
C11 C12 1.385(9) . ?
C11 H9 0.9500 . ?
C12 C13 1.379(9) . ?
C12 H10 0.9500 . ?
C13 H11 0.9500 . ?
C14 C15 1.361(9) . ?
C15 C16 1.383(9) . ?
C15 H12 0.9500 . ?
C16 C17 1.392(10) . ?
C16 H13 0.9500 . ?
C17 C18 1.370(9) . ?
C17 H14 0.9500 . ?
C18 H15 0.9500 . ?
C19 C20 1.523(9) . ?
C19 C25 1.523(9) . ?
C19 H16 1.0000 . ?
C20 C21 1.381(9) . ?
C21 C22 1.379(10) . ?
C21 H17 0.9500 . ?
C22 C23 1.369(12) . ?
C22 H18 0.9500 . ?
C23 C24 1.388(10) . ?
C23 H19 0.9500 . ?
C24 H20 0.9500 . ?
C25 C26 1.389(9) . ?
C26 C27 1.380(10) . ?
C26 H21 0.9500 . ?
C27 C28 1.363(10) . ?
C27 H22 0.9500 . ?
C28 C29 1.382(9) . ?
C28 H23 0.9500 . ?
C29 H24 0.9500 . ?
C31 C32 1.375(9) . ?
C31 C36 1.406(9) . ?
C32 C33 1.379(10) . ?
C32 H25 0.9500 . ?
C33 C34 1.381(10) . ?
C34 C35 1.391(10) . ?
C35 C36 1.367(9) . ?
C35 H26 0.9500 . ?
C37 C38 1.505(9) . ?
C37 C43 1.521(9) . ?
C37 H27 1.0000 . ?
C38 C39 1.358(10) . ?
C39 C40 1.378(11) . ?
C39 H28 0.9500 . ?
C40 C41 1.375(12) . ?
C40 H29 0.9500 . ?
C41 C42 1.370(11) . ?
C41 H30 0.9500 . ?
C42 H31 0.9500 . ?
C43 C44 1.361(10) . ?
C44 C45 1.393(11) . ?
C44 H32 0.9500 . ?
C45 C46 1.362(13) . ?
C45 H33 0.9500 . ?
C46 C47 1.390(12) . ?
C46 H34 0.9500 . ?
C47 H35 0.9500 . ?
C48 C54 1.516(10) . ?
C48 C49 1.522(10) . ?
C48 H36 1.0000 . ?
C49 C50 1.378(11) . ?
C50 C51 1.387(12) . ?
C50 H37 0.9500 . ?
C51 C52 1.356(13) . ?
C51 H38 0.9500 . ?
C52 C53 1.384(12) . ?
C52 H39 0.9500 . ?
C53 H40 0.9500 . ?
C54 C55 1.379(10) . ?
C55 C56 1.389(11) . ?
C55 H41 0.9500 . ?
C56 C57 1.368(12) . ?
C56 H42 0.9500 . ?
C57 C58 1.377(11) . ?
C57 H43 0.9500 . ?
C58 H44 0.9500 . ?
C59 C60 1.461(18) . ?
C59 H76 0.9800 . ?
C59 H77 0.9800 . ?
C59 H78 0.9800 . ?
C61 C62 1.57(2) . ?
C61 H79 0.9900 . ?
C61 H80 0.9900 . ?
C62 H81 0.9800 . ?
C62 H82 0.9800 . ?
C62 H83 0.9800 . ?
C63 C64 1.450(19) . ?
C63 H53 0.9800 . ?
C63 H54 0.9800 . ?
C63 H55 0.9800 . ?
C65 C66 1.459(14) . ?
C65 H56 0.9900 . ?
C65 H57 0.9900 . ?
C66 H58 0.9800 . ?
C66 H59 0.9800 . ?
C66 H60 0.9800 . ?
O37 H72 0.90(2) . ?
O37 H71 0.91(2) . ?
O38 H66 0.91(2) . ?
O38 H65 0.92(2) . ?
O39 H68 0.967(9) . ?
O39 H67 0.89(2) . ?
O41 H74 0.936(18) . ?
O41 H73 0.93(2) . ?
O40 H69 0.90(2) . ?
O40 H70 0.91(2) . ?
O35 H84 0.899(11) . ?
O35 H85 0.947(10) . ?
O36 H86 0.928(10) . ?
O36 H87 0.899(10) . ?

loop_
_geom_torsion_atom_site_label_1
_geom_torsion_atom_site_label_2
_geom_torsion_atom_site_label_3
_geom_torsion_atom_site_label_4
_geom_torsion
_geom_torsion_site_symmetry_1
_geom_torsion_site_symmetry_2
_geom_torsion_site_symmetry_3
_geom_torsion_site_symmetry_4
_geom_torsion_publ_flag
C7 N2 C1 N1 3.5(7) . . . . ?
C19 N2 C1 N1 176.6(5) . . . . ?
C7 N2 C1 Fe1 -173.0(4) . . . . ?
C19 N2 C1 Fe1 0.1(8) . . . . ?
C2 N1 C1 N2 -3.0(6) . . . . ?
C8 N1 C1 N2 -179.9(5) . . . . ?
C2 N1 C1 Fe1 173.7(4) . . . . ?
C8 N1 C1 Fe1 -3.3(7) . . . . ?
N4 Fe1 C1 N2 137.2(5) . . . . ?
N6 Fe1 C1 N2 -41.7(5) . . . . ?
N3 Fe1 C1 N2 -139.5(5) . . . . ?
N5 Fe1 C1 N2 41.5(5) . . . . ?
N4 Fe1 C1 N1 -38.7(5) . . . . ?
N6 Fe1 C1 N1 142.4(5) . . . . ?
N3 Fe1 C1 N1 44.6(5) . . . . ?
N5 Fe1 C1 N1 -134.4(5) . . . . ?
C1 N1 C2 C3 -177.4(6) . . . . ?
C8 N1 C2 C3 -1.2(11) . . . . ?
C1 N1 C2 C7 1.3(6) . . . . ?
C8 N1 C2 C7 177.6(6) . . . . ?
C7 C2 C3 C4 0.0(9) . . . . ?
N1 C2 C3 C4 178.5(6) . . . . ?
C2 C3 C4 C5 -0.2(9) . . . . ?
C2 C3 C4 Cl1 -179.5(4) . . . . ?
C3 C4 C5 C6 0.4(9) . . . . ?
Cl1 C4 C5 C6 179.7(5) . . . . ?
C3 C4 C5 Cl2 -178.8(5) . . . . ?
Cl1 C4 C5 Cl2 0.5(7) . . . . ?
C4 C5 C6 C7 -0.4(9) . . . . ?
Cl2 C5 C6 C7 178.9(4) . . . . ?
C5 C6 C7 C2 0.2(9) . . . . ?
C5 C6 C7 N2 -179.3(6) . . . . ?
C3 C2 C7 C6 0.0(9) . . . . ?
N1 C2 C7 C6 -178.9(5) . . . . ?
C3 C2 C7 N2 179.6(5) . . . . ?
N1 C2 C7 N2 0.7(6) . . . . ?
C1 N2 C7 C6 176.9(6) . . . . ?
C19 N2 C7 C6 5.5(11) . . . . ?
C1 N2 C7 C2 -2.6(6) . . . . ?
C19 N2 C7 C2 -174.0(6) . . . . ?
C1 N1 C8 C14 60.4(6) . . . . ?
C2 N1 C8 C14 -115.6(7) . . . . ?
C1 N1 C8 C9 -57.2(6) . . . . ?
C2 N1 C8 C9 126.8(6) . . . . ?
C13 N3 C9 C10 -3.4(9) . . . . ?
Fe1 N3 C9 C10 174.3(4) . . . . ?
C13 N3 C9 C8 174.5(5) . . . . ?
Fe1 N3 C9 C8 -7.7(7) . . . . ?
N1 C8 C9 N3 61.4(7) . . . . ?
C14 C8 C9 N3 -57.3(7) . . . . ?
N1 C8 C9 C10 -120.6(6) . . . . ?
C14 C8 C9 C10 120.7(6) . . . . ?
N3 C9 C10 C11 1.0(9) . . . . ?
C8 C9 C10 C11 -176.9(6) . . . . ?
C9 C10 C11 C12 1.9(9) . . . . ?
C10 C11 C12 C13 -2.2(10) . . . . ?
C9 N3 C13 C12 3.1(9) . . . . ?
Fe1 N3 C13 C12 -174.4(5) . . . . ?
C11 C12 C13 N3 -0.3(10) . . . . ?
C18 N4 C14 C15 4.5(9) . . . . ?
Fe1 N4 C14 C15 -177.7(5) . . . . ?
C18 N4 C14 C8 -172.5(5) . . . . ?
Fe1 N4 C14 C8 5.3(7) . . . . ?
N1 C8 C14 C15 123.7(6) . . . . ?
C9 C8 C14 C15 -118.6(6) . . . . ?
N1 C8 C14 N4 -59.3(7) . . . . ?
C9 C8 C14 N4 58.4(7) . . . . ?
N4 C14 C15 C16 -1.9(10) . . . . ?
C8 C14 C15 C16 174.9(6) . . . . ?
C14 C15 C16 C17 -0.7(10) . . . . ?
C15 C16 C17 C18 0.4(10) . . . . ?
C14 N4 C18 C17 -4.8(10) . . . . ?
Fe1 N4 C18 C17 177.5(5) . . . . ?
C16 C17 C18 N4 2.5(11) . . . . ?
C1 N2 C19 C20 -59.1(7) . . . . ?
C7 N2 C19 C20 112.0(7) . . . . ?
C1 N2 C19 C25 57.2(7) . . . . ?
C7 N2 C19 C25 -131.7(6) . . . . ?
C24 N5 C20 C21 -5.1(9) . . . . ?
Fe1 N5 C20 C21 176.7(5) . . . . ?
C24 N5 C20 C19 172.4(5) . . . . ?
Fe1 N5 C20 C19 -5.8(7) . . . . ?
N2 C19 C20 N5 60.2(7) . . . . ?
C25 C19 C20 N5 -58.2(7) . . . . ?
N2 C19 C20 C21 -122.1(6) . . . . ?
C25 C19 C20 C21 119.4(6) . . . . ?
N5 C20 C21 C22 3.0(10) . . . . ?
C19 C20 C21 C22 -174.4(6) . . . . ?
C20 C21 C22 C23 0.3(11) . . . . ?
C21 C22 C23 C24 -1.3(12) . . . . ?
C20 N5 C24 C23 4.1(10) . . . . ?
Fe1 N5 C24 C23 -177.8(5) . . . . ?
C22 C23 C24 N5 -1.0(11) . . . . ?
C29 N6 C25 C26 0.5(9) . . . . ?
Fe1 N6 C25 C26 176.5(5) . . . . ?
C29 N6 C25 C19 -172.9(5) . . . . ?
Fe1 N6 C25 C19 3.1(7) . . . . ?
N2 C19 C25 N6 -57.4(7) . . . . ?
C20 C19 C25 N6 60.6(7) . . . . ?
N2 C19 C25 C26 128.9(6) . . . . ?
C20 C19 C25 C26 -113.0(6) . . . . ?
N6 C25 C26 C27 0.4(9) . . . . ?
C19 C25 C26 C27 173.6(6) . . . . ?
C25 C26 C27 C28 -1.2(10) . . . . ?
C26 C27 C28 C29 1.3(10) . . . . ?
C25 N6 C29 C28 -0.5(9) . . . . ?
Fe1 N6 C29 C28 -176.3(5) . . . . ?
C27 C28 C29 N6 -0.4(10) . . . . ?
C36 N8 C30 N7 4.2(7) . . . . ?
C48 N8 C30 N7 176.6(5) . . . . ?
C36 N8 C30 Fe2 -170.6(5) . . . . ?
C48 N8 C30 Fe2 1.8(8) . . . . ?
C31 N7 C30 N8 -4.7(7) . . . . ?
C37 N7 C30 N8 -176.7(5) . . . . ?
C31 N7 C30 Fe2 170.2(5) . . . . ?
C37 N7 C30 Fe2 -1.8(8) . . . . ?
N11 Fe2 C30 N8 -43.7(6) . . . . ?
N10 Fe2 C30 N8 -142.9(6) . . . . ?
N9 Fe2 C30 N8 134.9(6) . . . . ?
N12 Fe2 C30 N8 39.4(6) . . . . ?
N11 Fe2 C30 N7 142.5(6) . . . . ?
N10 Fe2 C30 N7 43.3(6) . . . . ?
N9 Fe2 C30 N7 -38.9(6) . . . . ?
N12 Fe2 C30 N7 -134.5(6) . . . . ?
C30 N7 C31 C32 -173.6(7) . . . . ?
C37 N7 C31 C32 -3.8(12) . . . . ?
C30 N7 C31 C36 3.5(7) . . . . ?
C37 N7 C31 C36 173.2(6) . . . . ?
N7 C31 C32 C33 176.7(7) . . . . ?
C36 C31 C32 C33 0.0(9) . . . . ?
C31 C32 C33 C34 0.6(9) . . . . ?
C31 C32 C33 Cl3 -176.3(5) . . . . ?
C32 C33 C34 C35 -0.3(10) . . . . ?
Cl3 C33 C34 C35 176.5(5) . . . . ?
C32 C33 C34 Cl4 -179.0(5) . . . . ?
Cl3 C33 C34 Cl4 -2.2(8) . . . . ?
C33 C34 C35 C36 -0.7(9) . . . . ?
Cl4 C34 C35 C36 178.1(5) . . . . ?
C34 C35 C36 N8 -175.6(6) . . . . ?
C34 C35 C36 C31 1.3(9) . . . . ?
C30 N8 C36 C35 175.2(7) . . . . ?
C48 N8 C36 C35 4.6(12) . . . . ?
C30 N8 C36 C31 -2.1(7) . . . . ?
C48 N8 C36 C31 -172.6(6) . . . . ?
C32 C31 C36 C35 -1.0(10) . . . . ?
N7 C31 C36 C35 -178.5(6) . . . . ?
C32 C31 C36 N8 176.6(6) . . . . ?
N7 C31 C36 N8 -0.9(7) . . . . ?
C30 N7 C37 C38 60.7(7) . . . . ?
C31 N7 C37 C38 -108.8(8) . . . . ?
C30 N7 C37 C43 -58.1(7) . . . . ?
C31 N7 C37 C43 132.4(7) . . . . ?
C42 N9 C38 C39 4.5(10) . . . . ?
Fe2 N9 C38 C39 -174.1(5) . . . . ?
C42 N9 C38 C37 -172.8(6) . . . . ?
Fe2 N9 C38 C37 8.5(8) . . . . ?
N7 C37 C38 C39 120.1(7) . . . . ?
C43 C37 C38 C39 -120.0(7) . . . . ?
N7 C37 C38 N9 -62.4(7) . . . . ?
C43 C37 C38 N9 57.4(8) . . . . ?
N9 C38 C39 C40 -1.9(11) . . . . ?
C37 C38 C39 C40 175.3(6) . . . . ?
C38 C39 C40 C41 -1.2(11) . . . . ?
C39 C40 C41 C42 1.5(12) . . . . ?
C38 N9 C42 C41 -4.2(11) . . . . ?
Fe2 N9 C42 C41 174.4(6) . . . . ?
C40 C41 C42 N9 1.4(13) . . . . ?
C47 N10 C43 C44 -2.0(10) . . . . ?
Fe2 N10 C43 C44 179.6(6) . . . . ?
C47 N10 C43 C37 173.3(6) . . . . ?
Fe2 N10 C43 C37 -5.1(8) . . . . ?
N7 C37 C43 N10 60.1(8) . . . . ?
C38 C37 C43 N10 -60.1(8) . . . . ?
N7 C37 C43 C44 -124.5(7) . . . . ?
C38 C37 C43 C44 115.4(8) . . . . ?
N10 C43 C44 C45 1.4(12) . . . . ?
C37 C43 C44 C45 -173.7(7) . . . . ?
C43 C44 C45 C46 0.3(12) . . . . ?
C44 C45 C46 C47 -1.2(13) . . . . ?
C43 N10 C47 C46 1.0(11) . . . . ?
Fe2 N10 C47 C46 179.4(6) . . . . ?
C45 C46 C47 N10 0.5(13) . . . . ?
C30 N8 C48 C54 -60.1(7) . . . . ?
C36 N8 C48 C54 110.3(8) . . . . ?
C30 N8 C48 C49 57.3(8) . . . . ?
C36 N8 C48 C49 -132.3(7) . . . . ?
C53 N11 C49 C50 0.2(11) . . . . ?
Fe2 N11 C49 C50 178.9(6) . . . . ?
C53 N11 C49 C48 -175.7(6) . . . . ?
Fe2 N11 C49 C48 3.0(8) . . . . ?
N8 C48 C49 N11 -58.0(8) . . . . ?
C54 C48 C49 N11 60.0(8) . . . . ?
N8 C48 C49 C50 126.0(7) . . . . ?
C54 C48 C49 C50 -116.0(8) . . . . ?
N11 C49 C50 C51 0.0(12) . . . . ?
C48 C49 C50 C51 175.7(7) . . . . ?
C49 C50 C51 C52 0.1(12) . . . . ?
C50 C51 C52 C53 -0.5(13) . . . . ?
C49 N11 C53 C52 -0.5(11) . . . . ?
Fe2 N11 C53 C52 -179.2(6) . . . . ?
C51 C52 C53 N11 0.7(13) . . . . ?
C58 N12 C54 C55 -2.0(10) . . . . ?
Fe2 N12 C54 C55 174.6(5) . . . . ?
C58 N12 C54 C48 175.1(6) . . . . ?
Fe2 N12 C54 C48 -8.4(8) . . . . ?
N8 C48 C54 N12 61.9(8) . . . . ?
C49 C48 C54 N12 -56.5(8) . . . . ?
N8 C48 C54 C55 -120.9(7) . . . . ?
C49 C48 C54 C55 120.6(7) . . . . ?
N12 C54 C55 C56 -1.0(11) . . . . ?
C48 C54 C55 C56 -177.9(6) . . . . ?
C54 C55 C56 C57 2.2(11) . . . . ?
C55 C56 C57 C58 -0.6(12) . . . . ?
C54 N12 C58 C57 3.7(11) . . . . ?
Fe2 N12 C58 C57 -172.8(6) . . . . ?
C56 C57 C58 N12 -2.4(12) . . . . ?
C61 O4 C60 O3 1(2) . . . . ?
C61 O4 C60 C59 -176.2(14) . . . . ?
C60 O4 C61 C62 -179.7(16) . . . . ?
C65 O6 C64 O5 -1(3) . . . . ?
C65 O6 C64 C63 -176.1(14) . . . . ?
C64 O6 C65 C66 -91.7(15) . . . . ?
